data_4027279
loop_
_publ_author_name
'Huaiji Zheng'
'Changgui Zhao'
'Bowen Fang'
'Peng Jing'
'Juan Yang'
'Xingang Xie'
'Xuegong She'

_publ_section_title
;
 Asymmetric Total Synthesis of Cladosporin and Isocladosporin
;
_journal_name_full 'Journal of Organic Chemistry'
_journal_page_first 5656
_journal_page_last 5663
_journal_paper_doi 10.1021/jo300805n
_journal_volume 77
_journal_year 2012
_chemical_formula_sum 'C16 H20 O5'
_chemical_formula_weight 292.32
_chemical_name_systematic
; 
 ? 
;
_space_group_IT_number 4
_symmetry_cell_setting monoclinic
_symmetry_space_group_name_Hall 'P 2yb'
_symmetry_space_group_name_H-M 'P 1 21 1'
_atom_sites_solution_hydrogens geom
_atom_sites_solution_primary direct
_atom_sites_solution_secondary difmap
_audit_creation_method SHELXL-97
_cell_angle_alpha 90.00
_cell_angle_beta 103.375(2)
_cell_angle_gamma 90.00
_cell_formula_units_Z 4
_cell_length_a 7.876(2)
_cell_length_b 11.589(3)
_cell_length_c 16.392(4)
_cell_measurement_reflns_used 2517
_cell_measurement_temperature 296(2)
_cell_measurement_theta_max 22.98
_cell_measurement_theta_min 2.17
_cell_volume 1455.6(6)
_computing_cell_refinement 'Bruker SAINT'
_computing_data_collection 'Bruker APEX2'
_computing_data_reduction 'Bruker SAINT'
_computing_molecular_graphics 'Bruker SHELXTL'
_computing_publication_material 'Bruker SHELXTL'
_computing_structure_refinement 'SHELXL-97 (Sheldrick, 2008)'
_computing_structure_solution 'SHELXS-97 (Sheldrick, 2008)'
_diffrn_ambient_temperature 296(2)
_diffrn_measured_fraction_theta_full 0.996
_diffrn_measured_fraction_theta_max 0.996
_diffrn_measurement_device_type 'Bruker APEX-II CCD'
_diffrn_measurement_method '\f and \w scans'
_diffrn_radiation_monochromator graphite
_diffrn_radiation_source 'fine-focus sealed tube'
_diffrn_radiation_type MoK\a
_diffrn_radiation_wavelength 0.71073
_diffrn_reflns_av_R_equivalents 0.0371
_diffrn_reflns_av_sigmaI/netI 0.0601
_diffrn_reflns_limit_h_max 9
_diffrn_reflns_limit_h_min -9
_diffrn_reflns_limit_k_max 14
_diffrn_reflns_limit_k_min -14
_diffrn_reflns_limit_l_max 19
_diffrn_reflns_limit_l_min -18
_diffrn_reflns_number 10512
_diffrn_reflns_theta_full 25.50
_diffrn_reflns_theta_max 25.50
_diffrn_reflns_theta_min 2.17
_exptl_absorpt_coefficient_mu 0.099
_exptl_absorpt_correction_T_max 0.9815
_exptl_absorpt_correction_T_min 0.9777
_exptl_absorpt_correction_type multi-scan
_exptl_absorpt_process_details SADABS
_exptl_crystal_colour colorless
_exptl_crystal_density_diffrn 1.334
_exptl_crystal_description block
_exptl_crystal_F_000 624
_exptl_crystal_size_max 0.23
_exptl_crystal_size_mid 0.21
_exptl_crystal_size_min 0.19
_refine_diff_density_max 0.113
_refine_diff_density_min -0.126
_refine_diff_density_rms 0.031
_refine_ls_abs_structure_details 'Flack H D (1983), Acta Cryst. A39, 876-881'
_refine_ls_abs_structure_Flack 0.4(9)
_refine_ls_extinction_method none
_refine_ls_goodness_of_fit_ref 0.963
_refine_ls_hydrogen_treatment constr
_refine_ls_matrix_type full
_refine_ls_number_parameters 385
_refine_ls_number_reflns 5299
_refine_ls_number_restraints 1
_refine_ls_restrained_S_all 0.963
_refine_ls_R_factor_all 0.0676
_refine_ls_R_factor_gt 0.0445
_refine_ls_shift/su_max 0.000
_refine_ls_shift/su_mean 0.000
_refine_ls_structure_factor_coef Fsqd
_refine_ls_weighting_details 'calc w=1/[\s^2^(Fo^2^)+(0.0444P)^2^+0.0000P] where P=(Fo^2^+2Fc^2^)/3'
_refine_ls_weighting_scheme calc
_refine_ls_wR_factor_gt 0.0887
_refine_ls_wR_factor_ref 0.0999
_reflns_number_gt 3872
_reflns_number_total 5299
_reflns_threshold_expression >2sigma(I)
_cod_data_source_file jo300805n_si_004.cif
_cod_data_source_block p21
_cod_original_cell_volume 1455.5(6)
_cod_database_code 4027279

loop_
_symmetry_equiv_pos_as_xyz
'x, y, z'
'-x, y+1/2, -z'

loop_
_atom_site_label
_atom_site_type_symbol
_atom_site_fract_x
_atom_site_fract_y
_atom_site_fract_z
_atom_site_U_iso_or_equiv
_atom_site_adp_type
_atom_site_occupancy
_atom_site_symmetry_multiplicity
_atom_site_calc_flag
_atom_site_refinement_flags
C1 C 0.6273(3) 0.4850(2) 0.63674(16) 0.0383(6) Uani 1 1 d .
H1 H 0.6241 0.5580 0.6128 0.046 Uiso 1 1 calc R
C2 C 0.6084(3) 0.4724(2) 0.71902(16) 0.0396(6) Uani 1 1 d .
C3 C 0.6150(3) 0.3648(2) 0.75540(17) 0.0431(7) Uani 1 1 d .
H3 H 0.6036 0.3574 0.8104 0.052 Uiso 1 1 calc R
C4 C 0.6386(3) 0.2686(2) 0.71059(16) 0.0443(7) Uani 1 1 d .
C5 C 0.6567(3) 0.2790(2) 0.62745(14) 0.0377(6) Uani 1 1 d .
C6 C 0.6901(4) 0.1777(3) 0.58159(17) 0.0447(7) Uani 1 1 d .
C7 C 0.6175(3) 0.2890(2) 0.45509(14) 0.0391(6) Uani 1 1 d .
H7 H 0.4906 0.2831 0.4472 0.047 Uiso 1 1 calc R
C8 C 0.6780(3) 0.3970(2) 0.50453(15) 0.0407(6) Uani 1 1 d .
H8A H 0.8009 0.4092 0.5070 0.049 Uiso 1 1 calc R
H8B H 0.6140 0.4628 0.4763 0.049 Uiso 1 1 calc R
C9 C 0.6508(3) 0.3889(2) 0.59147(15) 0.0337(6) Uani 1 1 d .
C10 C 0.6608(3) 0.2838(3) 0.36990(14) 0.0445(6) Uani 1 1 d .
H10A H 0.7729 0.3203 0.3731 0.053 Uiso 1 1 calc R
H10B H 0.6702 0.2037 0.3542 0.053 Uiso 1 1 calc R
C11 C 0.5240(3) 0.3429(2) 0.30352(15) 0.0395(6) Uani 1 1 d .
H11 H 0.5030 0.4202 0.3235 0.047 Uiso 1 1 calc R
C12 C 0.5686(4) 0.3538(3) 0.21878(15) 0.0498(7) Uani 1 1 d .
H12A H 0.5980 0.2784 0.2003 0.060 Uiso 1 1 calc R
H12B H 0.6696 0.4035 0.2236 0.060 Uiso 1 1 calc R
C13 C 0.4158(4) 0.4037(3) 0.15452(17) 0.0584(8) Uani 1 1 d .
H13A H 0.4399 0.3989 0.0992 0.070 Uiso 1 1 calc R
H13B H 0.4017 0.4844 0.1670 0.070 Uiso 1 1 calc R
C14 C 0.2481(4) 0.3393(3) 0.15466(16) 0.0560(8) Uani 1 1 d .
H14A H 0.1508 0.3794 0.1188 0.067 Uiso 1 1 calc R
H14B H 0.2541 0.2626 0.1318 0.067 Uiso 1 1 calc R
C15 C 0.2165(4) 0.3293(3) 0.24147(15) 0.0489(7) Uani 1 1 d .
H15 H 0.2008 0.4066 0.2628 0.059 Uiso 1 1 calc R
C16 C 0.0626(4) 0.2558(4) 0.2464(2) 0.0754(11) Uani 1 1 d .
H16A H 0.0791 0.1794 0.2269 0.113 Uiso 1 1 calc R
H16B H -0.0414 0.2887 0.2120 0.113 Uiso 1 1 calc R
H16C H 0.0517 0.2522 0.3035 0.113 Uiso 1 1 calc R
C17 C 0.8357(3) 0.9058(2) 0.41050(16) 0.0418(7) Uani 1 1 d .
H17 H 0.8283 0.9852 0.4171 0.050 Uiso 1 1 calc R
C18 C 0.8228(3) 0.8316(2) 0.47563(17) 0.0435(7) Uani 1 1 d .
C19 C 0.8347(4) 0.7150(2) 0.46700(19) 0.0499(8) Uani 1 1 d .
H19 H 0.8266 0.6665 0.5111 0.060 Uiso 1 1 calc R
C20 C 0.8587(4) 0.6689(3) 0.3927(2) 0.0525(8) Uani 1 1 d .
C21 C 0.8696(3) 0.7417(2) 0.32550(17) 0.0434(7) Uani 1 1 d .
C22 C 0.9004(4) 0.6927(3) 0.24898(19) 0.0524(7) Uani 1 1 d .
C23 C 0.8254(3) 0.8770(2) 0.18186(16) 0.0452(7) Uani 1 1 d .
H23 H 0.6982 0.8688 0.1691 0.054 Uiso 1 1 calc R
C24 C 0.8840(4) 0.9359(2) 0.26514(16) 0.0463(7) Uani 1 1 d .
H24A H 0.8181 1.0067 0.2649 0.056 Uiso 1 1 calc R
H24B H 1.0063 0.9563 0.2738 0.056 Uiso 1 1 calc R
C25 C 0.8595(3) 0.8606(2) 0.33628(16) 0.0397(6) Uani 1 1 d .
C26 C 0.8764(4) 0.9387(3) 0.10985(17) 0.0509(7) Uani 1 1 d .
H26A H 1.0001 0.9564 0.1258 0.061 Uiso 1 1 calc R
H26B H 0.8577 0.8871 0.0620 0.061 Uiso 1 1 calc R
C27 C 0.7767(4) 1.0487(2) 0.08393(17) 0.0474(7) Uani 1 1 d .
H27 H 0.7774 1.0945 0.1343 0.057 Uiso 1 1 calc R
C28 C 0.8496(4) 1.1214(3) 0.02370(19) 0.0597(8) Uani 1 1 d .
H28A H 0.8542 1.0761 -0.0255 0.072 Uiso 1 1 calc R
H28B H 0.9676 1.1451 0.0503 0.072 Uiso 1 1 calc R
C29 C 0.7371(5) 1.2272(3) -0.0025(2) 0.0719(10) Uani 1 1 d .
H29A H 0.7774 1.2680 -0.0461 0.086 Uiso 1 1 calc R
H29B H 0.7476 1.2787 0.0450 0.086 Uiso 1 1 calc R
C30 C 0.5474(5) 1.1929(3) -0.03474(19) 0.0620(9) Uani 1 1 d .
H30A H 0.4754 1.2617 -0.0433 0.074 Uiso 1 1 calc R
H30B H 0.5336 1.1544 -0.0884 0.074 Uiso 1 1 calc R
C31 C 0.4864(4) 1.1136(3) 0.02588(17) 0.0537(8) Uani 1 1 d .
H31 H 0.4866 1.1566 0.0774 0.064 Uiso 1 1 calc R
C32 C 0.3066(4) 1.0666(3) -0.0083(2) 0.0775(11) Uani 1 1 d .
H32A H 0.3065 1.0198 -0.0566 0.116 Uiso 1 1 calc R
H32B H 0.2260 1.1294 -0.0239 0.116 Uiso 1 1 calc R
H32C H 0.2720 1.0206 0.0338 0.116 Uiso 1 1 calc R
O1 O 0.5859(3) 0.56402(16) 0.76628(12) 0.0599(6) Uani 1 1 d .
H1A H 0.5924 0.6237 0.7403 0.090 Uiso 1 1 calc R
O2 O 0.6446(4) 0.16582(18) 0.74915(14) 0.0714(7) Uani 1 1 d .
H2 H 0.6806 0.1167 0.7214 0.107 Uiso 1 1 calc R
O3 O 0.7152(3) 0.08101(16) 0.61298(13) 0.0643(6) Uani 1 1 d .
O4 O 0.6973(2) 0.18736(16) 0.50134(11) 0.0480(5) Uani 1 1 d .
O5 O 0.3681(2) 0.27535(15) 0.29545(9) 0.0389(4) Uani 1 1 d .
O6 O 0.8022(3) 0.87019(18) 0.55078(12) 0.0600(6) Uani 1 1 d .
H6 H 0.7858 0.9401 0.5484 0.090 Uiso 1 1 calc R
O7 O 0.8733(4) 0.55319(16) 0.38688(15) 0.0766(7) Uani 1 1 d .
H7A H 0.8942 0.5367 0.3415 0.115 Uiso 1 1 calc R
O8 O 0.9280(3) 0.58969(19) 0.23970(13) 0.0725(7) Uani 1 1 d .
O9 O 0.9040(2) 0.76234(18) 0.18388(11) 0.0557(5) Uani 1 1 d .
O10 O 0.6011(2) 1.01605(16) 0.04666(11) 0.0464(5) Uani 1 1 d .

loop_
_atom_site_aniso_label
_atom_site_aniso_U_11
_atom_site_aniso_U_22
_atom_site_aniso_U_33
_atom_site_aniso_U_23
_atom_site_aniso_U_13
_atom_site_aniso_U_12
C1 0.0473(16) 0.0311(15) 0.0360(15) 0.0042(12) 0.0086(12) -0.0009(12)
C2 0.0409(15) 0.0368(16) 0.0400(16) -0.0021(13) 0.0069(12) 0.0009(12)
C3 0.0510(16) 0.0441(17) 0.0355(14) 0.0067(13) 0.0129(12) 0.0019(14)
C4 0.0545(17) 0.0349(16) 0.0426(16) 0.0075(14) 0.0096(13) -0.0009(14)
C5 0.0418(14) 0.0331(14) 0.0358(14) 0.0012(13) 0.0040(11) 0.0001(13)
C6 0.0500(17) 0.0380(17) 0.0429(16) 0.0003(14) 0.0039(13) -0.0004(14)
C7 0.0398(13) 0.0412(16) 0.0333(13) -0.0002(13) 0.0021(10) 0.0022(13)
C8 0.0496(16) 0.0393(16) 0.0327(14) 0.0047(12) 0.0086(12) 0.0023(13)
C9 0.0314(13) 0.0358(16) 0.0312(13) 0.0027(12) 0.0017(11) -0.0029(11)
C10 0.0456(15) 0.0482(17) 0.0397(14) -0.0088(14) 0.0100(11) -0.0004(14)
C11 0.0505(16) 0.0330(15) 0.0354(14) -0.0055(11) 0.0109(12) -0.0069(12)
C12 0.0644(18) 0.0526(18) 0.0357(14) -0.0030(14) 0.0186(13) -0.0140(15)
C13 0.091(2) 0.0468(18) 0.0371(16) 0.0036(14) 0.0149(15) -0.0037(17)
C14 0.0667(19) 0.059(2) 0.0370(15) 0.0014(14) 0.0009(14) 0.0108(16)
C15 0.0521(17) 0.0532(19) 0.0381(15) -0.0029(13) 0.0039(13) 0.0120(14)
C16 0.0476(18) 0.113(3) 0.063(2) -0.009(2) 0.0072(15) -0.006(2)
C17 0.0421(15) 0.0368(16) 0.0439(16) 0.0008(13) 0.0046(12) 0.0009(13)
C18 0.0407(16) 0.0453(19) 0.0446(16) 0.0001(14) 0.0102(13) -0.0025(13)
C19 0.0592(19) 0.042(2) 0.0522(18) 0.0059(14) 0.0195(15) -0.0026(14)
C20 0.059(2) 0.0357(17) 0.065(2) 0.0038(15) 0.0176(16) -0.0004(14)
C21 0.0424(16) 0.0407(17) 0.0451(16) 0.0010(13) 0.0063(13) 0.0037(13)
C22 0.0562(19) 0.044(2) 0.0549(19) 0.0008(16) 0.0091(15) -0.0010(15)
C23 0.0388(14) 0.0491(18) 0.0439(15) 0.0021(14) 0.0021(12) 0.0087(13)
C24 0.0572(17) 0.0401(17) 0.0394(16) 0.0038(13) 0.0066(13) 0.0019(14)
C25 0.0342(14) 0.0402(16) 0.0405(15) 0.0037(13) -0.0002(12) 0.0011(12)
C26 0.0467(16) 0.060(2) 0.0449(16) 0.0037(15) 0.0082(13) 0.0067(15)
C27 0.0522(17) 0.0521(18) 0.0348(15) -0.0030(13) 0.0041(13) -0.0008(14)
C28 0.0621(19) 0.064(2) 0.0525(18) 0.0030(17) 0.0121(15) -0.0045(18)
C29 0.097(3) 0.058(2) 0.060(2) 0.0115(17) 0.017(2) 0.0003(19)
C30 0.080(2) 0.057(2) 0.0444(17) 0.0045(16) 0.0062(16) 0.0211(18)
C31 0.0656(19) 0.0559(19) 0.0389(16) -0.0013(15) 0.0108(14) 0.0189(17)
C32 0.057(2) 0.092(3) 0.080(2) 0.004(2) 0.0087(18) 0.0178(19)
O1 0.0966(16) 0.0417(12) 0.0475(12) -0.0011(10) 0.0288(12) 0.0035(12)
O2 0.125(2) 0.0372(13) 0.0588(14) 0.0159(11) 0.0343(14) 0.0054(13)
O3 0.1032(17) 0.0329(12) 0.0550(12) 0.0042(10) 0.0148(12) 0.0120(11)
O4 0.0610(12) 0.0413(11) 0.0388(11) 0.0003(9) 0.0058(9) 0.0091(10)
O5 0.0428(10) 0.0392(10) 0.0333(9) 0.0000(8) 0.0058(7) -0.0034(9)
O6 0.0844(15) 0.0498(13) 0.0519(12) -0.0018(11) 0.0280(11) -0.0034(12)
O7 0.127(2) 0.0331(13) 0.0822(17) 0.0048(11) 0.0501(17) 0.0010(12)
O8 0.1086(19) 0.0455(15) 0.0664(15) -0.0021(11) 0.0264(13) 0.0092(13)
O9 0.0680(13) 0.0507(14) 0.0482(11) -0.0004(11) 0.0128(9) 0.0114(11)
O10 0.0464(11) 0.0486(11) 0.0421(10) 0.0006(9) 0.0058(9) 0.0072(9)

loop_
_atom_type_symbol
_atom_type_description
_atom_type_scat_dispersion_real
_atom_type_scat_dispersion_imag
_atom_type_scat_source
C C 0.0033 0.0016 'International Tables Vol C Tables 4.2.6.8 and 6.1.1.4'
H H 0.0000 0.0000 'International Tables Vol C Tables 4.2.6.8 and 6.1.1.4'
O O 0.0106 0.0060 'International Tables Vol C Tables 4.2.6.8 and 6.1.1.4'

loop_
_geom_angle_atom_site_label_1
_geom_angle_atom_site_label_2
_geom_angle_atom_site_label_3
_geom_angle
C9 C1 C2 119.6(2)
C9 C1 H1 120.2
C2 C1 H1 120.2
O1 C2 C3 117.4(2)
O1 C2 C1 122.0(2)
C3 C2 C1 120.6(2)
C4 C3 C2 120.0(2)
C4 C3 H3 120.0
C2 C3 H3 120.0
O2 C4 C3 117.6(2)
O2 C4 C5 122.0(3)
C3 C4 C5 120.4(3)
C9 C5 C4 119.0(2)
C9 C5 C6 120.7(2)
C4 C5 C6 120.2(2)
O3 C6 O4 116.7(3)
O3 C6 C5 123.5(3)
O4 C6 C5 119.8(2)
O4 C7 C8 110.23(17)
O4 C7 C10 106.5(2)
C8 C7 C10 114.7(2)
O4 C7 H7 108.4
C8 C7 H7 108.4
C10 C7 H7 108.4
C9 C8 C7 111.4(2)
C9 C8 H8A 109.4
C7 C8 H8A 109.4
C9 C8 H8B 109.4
C7 C8 H8B 109.4
H8A C8 H8B 108.0
C1 C9 C5 120.3(2)
C1 C9 C8 122.1(2)
C5 C9 C8 117.5(2)
C11 C10 C7 111.8(2)
C11 C10 H10A 109.3
C7 C10 H10A 109.3
C11 C10 H10B 109.3
C7 C10 H10B 109.3
H10A C10 H10B 107.9
O5 C11 C10 105.7(2)
O5 C11 C12 109.60(19)
C10 C11 C12 114.9(2)
O5 C11 H11 108.8
C10 C11 H11 108.8
C12 C11 H11 108.8
C11 C12 C13 110.7(2)
C11 C12 H12A 109.5
C13 C12 H12A 109.5
C11 C12 H12B 109.5
C13 C12 H12B 109.5
H12A C12 H12B 108.1
C12 C13 C14 111.2(2)
C12 C13 H13A 109.4
C14 C13 H13A 109.4
C12 C13 H13B 109.4
C14 C13 H13B 109.4
H13A C13 H13B 108.0
C15 C14 C13 111.9(2)
C15 C14 H14A 109.2
C13 C14 H14A 109.2
C15 C14 H14B 109.2
C13 C14 H14B 109.2
H14A C14 H14B 107.9
O5 C15 C16 106.5(2)
O5 C15 C14 108.5(2)
C16 C15 C14 114.0(2)
O5 C15 H15 109.3
C16 C15 H15 109.3
C14 C15 H15 109.3
C15 C16 H16A 109.5
C15 C16 H16B 109.5
H16A C16 H16B 109.5
C15 C16 H16C 109.5
H16A C16 H16C 109.5
H16B C16 H16C 109.5
C25 C17 C18 119.4(3)
C25 C17 H17 120.3
C18 C17 H17 120.3
O6 C18 C19 116.6(3)
O6 C18 C17 122.6(3)
C19 C18 C17 120.9(3)
C18 C19 C20 120.1(3)
C18 C19 H19 120.0
C20 C19 H19 120.0
O7 C20 C19 118.5(3)
O7 C20 C21 121.3(3)
C19 C20 C21 120.2(3)
C25 C21 C20 118.6(3)
C25 C21 C22 121.6(3)
C20 C21 C22 119.7(3)
O8 C22 O9 116.6(3)
O8 C22 C21 123.9(3)
O9 C22 C21 119.4(3)
O9 C23 C24 110.7(2)
O9 C23 C26 105.0(2)
C24 C23 C26 114.5(2)
O9 C23 H23 108.8
C24 C23 H23 108.8
C26 C23 H23 108.8
C23 C24 C25 112.0(2)
C23 C24 H24A 109.2
C25 C24 H24A 109.2
C23 C24 H24B 109.2
C25 C24 H24B 109.2
H24A C24 H24B 107.9
C17 C25 C21 120.8(3)
C17 C25 C24 122.2(2)
C21 C25 C24 117.0(2)
C27 C26 C23 113.9(2)
C27 C26 H26A 108.8
C23 C26 H26A 108.8
C27 C26 H26B 108.8
C23 C26 H26B 108.8
H26A C26 H26B 107.7
O10 C27 C26 106.7(2)
O10 C27 C28 110.2(2)
C26 C27 C28 113.9(2)
O10 C27 H27 108.6
C26 C27 H27 108.6
C28 C27 H27 108.6
C27 C28 C29 110.6(3)
C27 C28 H28A 109.5
C29 C28 H28A 109.5
C27 C28 H28B 109.5
C29 C28 H28B 109.5
H28A C28 H28B 108.1
C28 C29 C30 110.5(3)
C28 C29 H29A 109.5
C30 C29 H29A 109.5
C28 C29 H29B 109.5
C30 C29 H29B 109.5
H29A C29 H29B 108.1
C31 C30 C29 111.6(2)
C31 C30 H30A 109.3
C29 C30 H30A 109.3
C31 C30 H30B 109.3
C29 C30 H30B 109.3
H30A C30 H30B 108.0
O10 C31 C32 106.9(3)
O10 C31 C30 110.8(2)
C32 C31 C30 113.1(2)
O10 C31 H31 108.6
C32 C31 H31 108.6
C30 C31 H31 108.6
C31 C32 H32A 109.5
C31 C32 H32B 109.5
H32A C32 H32B 109.5
C31 C32 H32C 109.5
H32A C32 H32C 109.5
H32B C32 H32C 109.5
C2 O1 H1A 109.5
C4 O2 H2 109.5
C6 O4 C7 117.9(2)
C11 O5 C15 112.7(2)
C18 O6 H6 109.5
C20 O7 H7A 109.5
C22 O9 C23 118.5(2)
C27 O10 C31 112.7(2)

loop_
_geom_bond_atom_site_label_1
_geom_bond_atom_site_label_2
_geom_bond_distance
C1 C9 1.374(3)
C1 C2 1.398(4)
C1 H1 0.9300
C2 O1 1.350(3)
C2 C3 1.379(4)
C3 C4 1.371(4)
C3 H3 0.9300
C4 O2 1.344(3)
C4 C5 1.408(3)
C5 C9 1.400(3)
C5 C6 1.450(4)
C6 O3 1.230(3)
C6 O4 1.335(3)
C7 O4 1.462(3)
C7 C8 1.507(3)
C7 C10 1.513(3)
C7 H7 0.9800
C8 C9 1.492(3)
C8 H8A 0.9700
C8 H8B 0.9700
C10 C11 1.508(3)
C10 H10A 0.9700
C10 H10B 0.9700
C11 O5 1.436(3)
C11 C12 1.515(3)
C11 H11 0.9800
C12 C13 1.518(4)
C12 H12A 0.9700
C12 H12B 0.9700
C13 C14 1.518(4)
C13 H13A 0.9700
C13 H13B 0.9700
C14 C15 1.505(4)
C14 H14A 0.9700
C14 H14B 0.9700
C15 O5 1.453(3)
C15 C16 1.499(4)
C15 H15 0.9800
C16 H16A 0.9600
C16 H16B 0.9600
C16 H16C 0.9600
C17 C25 1.377(4)
C17 C18 1.393(4)
C17 H17 0.9300
C18 O6 1.355(3)
C18 C19 1.364(4)
C19 C20 1.383(4)
C19 H19 0.9300
C20 O7 1.351(3)
C20 C21 1.407(4)
C21 C25 1.394(4)
C21 C22 1.448(4)
C22 O8 1.229(4)
C22 O9 1.343(3)
C23 O9 1.463(3)
C23 C24 1.500(4)
C23 C26 1.511(4)
C23 H23 0.9800
C24 C25 1.504(4)
C24 H24A 0.9700
C24 H24B 0.9700
C26 C27 1.506(4)
C26 H26A 0.9700
C26 H26B 0.9700
C27 O10 1.428(3)
C27 C28 1.509(4)
C27 H27 0.9800
C28 C29 1.515(4)
C28 H28A 0.9700
C28 H28B 0.9700
C29 C30 1.518(4)
C29 H29A 0.9700
C29 H29B 0.9700
C30 C31 1.512(4)
C30 H30A 0.9700
C30 H30B 0.9700
C31 O10 1.438(3)
C31 C32 1.499(4)
C31 H31 0.9800
C32 H32A 0.9600
C32 H32B 0.9600
C32 H32C 0.9600
O1 H1A 0.8200
O2 H2 0.8200
O6 H6 0.8200
O7 H7A 0.8200

loop_
_geom_torsion_atom_site_label_1
_geom_torsion_atom_site_label_2
_geom_torsion_atom_site_label_3
_geom_torsion_atom_site_label_4
_geom_torsion
C9 C1 C2 O1 179.6(2)
C9 C1 C2 C3 0.8(4)
O1 C2 C3 C4 -179.6(2)
C1 C2 C3 C4 -0.7(4)
C2 C3 C4 O2 179.8(3)
C2 C3 C4 C5 0.2(4)
O2 C4 C5 C9 -179.4(2)
C3 C4 C5 C9 0.2(4)
O2 C4 C5 C6 -2.6(4)
C3 C4 C5 C6 177.0(2)
C9 C5 C6 O3 171.9(3)
C4 C5 C6 O3 -4.8(4)
C9 C5 C6 O4 -7.0(4)
C4 C5 C6 O4 176.3(2)
O4 C7 C8 C9 -52.5(3)
C10 C7 C8 C9 -172.7(2)
C2 C1 C9 C5 -0.3(4)
C2 C1 C9 C8 -177.9(2)
C4 C5 C9 C1 -0.2(4)
C6 C5 C9 C1 -176.9(2)
C4 C5 C9 C8 177.5(2)
C6 C5 C9 C8 0.7(3)
C7 C8 C9 C1 -153.2(2)
C7 C8 C9 C5 29.2(3)
O4 C7 C10 C11 151.9(2)
C8 C7 C10 C11 -85.8(3)
C7 C10 C11 O5 -65.9(3)
C7 C10 C11 C12 173.1(2)
O5 C11 C12 C13 55.6(3)
C10 C11 C12 C13 174.4(2)
C11 C12 C13 C14 -50.3(3)
C12 C13 C14 C15 51.1(3)
C13 C14 C15 O5 -55.5(3)
C13 C14 C15 C16 -173.9(3)
C25 C17 C18 O6 178.9(2)
C25 C17 C18 C19 0.5(4)
O6 C18 C19 C20 -178.9(2)
C17 C18 C19 C20 -0.5(5)
C18 C19 C20 O7 178.7(3)
C18 C19 C20 C21 -0.5(5)
O7 C20 C21 C25 -177.8(3)
C19 C20 C21 C25 1.4(4)
O7 C20 C21 C22 -1.2(4)
C19 C20 C21 C22 178.0(3)
C25 C21 C22 O8 172.3(3)
C20 C21 C22 O8 -4.3(4)
C25 C21 C22 O9 -6.0(4)
C20 C21 C22 O9 177.4(3)
O9 C23 C24 C25 -50.9(3)
C26 C23 C24 C25 -169.4(2)
C18 C17 C25 C21 0.4(4)
C18 C17 C25 C24 -176.7(2)
C20 C21 C25 C17 -1.3(4)
C22 C21 C25 C17 -177.9(2)
C20 C21 C25 C24 175.9(2)
C22 C21 C25 C24 -0.7(4)
C23 C24 C25 C17 -153.4(2)
C23 C24 C25 C21 29.4(3)
O9 C23 C26 C27 167.0(2)
C24 C23 C26 C27 -71.4(3)
C23 C26 C27 O10 -69.0(3)
C23 C26 C27 C28 169.1(2)
O10 C27 C28 C29 57.4(3)
C26 C27 C28 C29 177.2(3)
C27 C28 C29 C30 -52.4(3)
C28 C29 C30 C31 50.5(3)
C29 C30 C31 O10 -53.1(3)
C29 C30 C31 C32 -173.2(3)
O3 C6 O4 C7 161.6(3)
C5 C6 O4 C7 -19.4(3)
C8 C7 O4 C6 49.3(3)
C10 C7 O4 C6 174.3(2)
C10 C11 O5 C15 172.39(18)
C12 C11 O5 C15 -63.2(3)
C16 C15 O5 C11 -174.2(2)
C14 C15 O5 C11 62.7(3)
O8 C22 O9 C23 163.1(3)
C21 C22 O9 C23 -18.5(4)
C24 C23 O9 C22 47.1(3)
C26 C23 O9 C22 171.2(2)
C26 C27 O10 C31 174.5(2)
C28 C27 O10 C31 -61.4(3)
C32 C31 O10 C27 -177.2(2)
C30 C31 O10 C27 59.2(3)
